data_2104979
loop_
_publ_author_name
'Stone, Kevin H.'
'Turner, Dayna L.'
'Singh, Mayank Pratap'
'Vaid, Thomas P.'
'Stephens, Peter W.'

_publ_section_title
;
 Hidden superlattice in Tl~2~(SC~6~H~4~S) and Tl~2~(SeC~6~H~4~Se) solved
 from powder X-ray diffraction
;
_journal_coeditor_code HW5016
_journal_issue 5
_journal_name_full 'Acta Crystallographica Section B'
_journal_page_first 409
_journal_page_last 415
_journal_paper_doi 10.1107/S0108768111030692
_journal_volume 67
_journal_year 2011
_chemical_formula_analytical 'C6 H4 Se2 Tl2'
_chemical_formula_moiety 'Tl 2, (Se C6 H2 Se)'
_chemical_formula_structural 'Tl 2 (Se C6 H2 Se)'
_chemical_formula_sum 'C6 H4 Se2 Tl2'
_chemical_formula_weight 642.8
_chemical_name_systematic ?
_space_group_crystal_system triclinic
_space_group_IT_number 2
_space_group_name_Hall '-P 1'
_space_group_name_H-M_alt 'P -1'
_symmetry_space_group_name_Hall '-P 1'
_symmetry_space_group_name_H-M 'P -1'
_cell_angle_alpha 72.513(2)
_cell_angle_beta 84.790(2)
_cell_angle_gamma 88.659(3)
_cell_formula_units_Z 4
_cell_length_a 6.67438(8)
_cell_length_b 6.84998(8)
_cell_length_c 9.82649(10)
_cell_measurement_temperature 298
_cell_volume 426.725(10)
_computing_cell_refinement 'TOPAS-Academic (Coelho, 2007)'
_computing_data_collection spec
_computing_data_reduction 'X16C beamline software'
_computing_molecular_graphics
;
ORTEP-3 for Windows (Farrugia, 1997) and Mercury (Version 2.2; Macrae
<i>et al.</i>,  2006)
;
_computing_publication_material 'publCIF (Westrip, 2009)'
_computing_structure_refinement 'TOPAS-Academic (Coelho, 2007)'
_computing_structure_solution 'TOPAS-Academic (Coelho, 2007)'
_diffrn_ambient_temperature 298
_diffrn_measurement_device_type 'Huber diffractometer'
_diffrn_radiation_monochromator 'Si (111)'
_diffrn_radiation_type synchrotron
_diffrn_radiation_wavelength 0.699855
_exptl_absorpt_coefficient_mu 43
_pd_block_diffractogram_id Tl2(SeC6H4Se)
_pd_char_colour red-orange
_pd_char_particle_morphology 'fine powder'
_pd_instr_location
;
Beamline X16C at the National Synchrotron Light Source, Brookhaven National
 Laboratory, Upton, New York.
;
_pd_meas_2theta_range_inc 0.005
_pd_meas_2theta_range_max 40
_pd_meas_2theta_range_min 3
_pd_meas_number_of_points 7401
_pd_meas_scan_method step
_pd_prep_cool_rate 0
_pd_prep_pressure 101.325
_pd_prep_temperature 298
_pd_proc_2theta_range_inc 0.005
_pd_proc_2theta_range_max 40
_pd_proc_2theta_range_min 3
_pd_proc_info_excluded_regions none
_pd_proc_ls_background_function
;
Chebyshev polynomial with 8 coeffecients plus 1/(2theta) term
;
_pd_proc_ls_pref_orient_corr
;
March-Dollase parameter 0.797(1) in (001) direction
;
_pd_proc_ls_profile_function
;
Simple_Axial_Model(width parameter 6.96/300) function with Rp=9999,Rs=300
in TOPAS-Academic
;
_pd_proc_ls_prof_R_factor 0.04908
_pd_proc_ls_prof_wR_expected 0.02022
_pd_proc_ls_prof_wR_factor 0.05632
_pd_proc_wavelength 0.699855
_pd_spec_mounting
;
Flat plate geometry on zero-background holder.
;
_pd_spec_mount_mode reflection
_pd_spec_shape flat_sheet
_pd_spec_size_axial 8
_pd_spec_size_equat 17
_pd_spec_size_thick 0.5
_refine_ls_extinction_method none
_refine_ls_goodness_of_fit_all 2.785
_refine_ls_hydrogen_treatment noref
_refine_ls_number_parameters 94
_refine_ls_number_restraints 0
_refine_ls_shift/su_max 0.0001
_refine_ls_weighting_scheme sigma
_cod_data_source_file hw5016.cif
_cod_data_source_block Tl2SeC6H4Se
_cod_original_cell_volume 426.723(10)
_cod_original_sg_symbol_Hall P-1
_cod_database_code 2104979

loop_
_symmetry_equiv_pos_as_xyz
'x, y, z'
'-x, -y, -z'

loop_
_atom_site_type_symbol
_atom_site_label
_atom_site_fract_x
_atom_site_fract_y
_atom_site_fract_z
_atom_site_U_iso_or_equiv
_atom_site_thermal_displace_type
_atom_site_occupancy
Tl Tl1 0.4477(3) 0.9039(3) 0.3539(2) 0.0500 Uiso 1.000
Tl Tl2 0.0419(3) 0.5890(3) 0.6465(2) 0.0500 Uiso 1.000
Se Se1 0.06968 0.05017 -0.34935 0.0015(7) Uiso 1.000
Se Se1A 0.54913 0.55701 -0.35070 0.0015(7) Uiso 1.000
C C1 0.03022 0.02176 -0.15151 0.0015(7) Uiso 1.000
C C1A 0.52131 0.52473 -0.15209 0.0015(7) Uiso 1.000
C C2 0.15899 -0.11212 -0.05330 0.0015(7) Uiso 1.000
C C2A 0.38131 0.37526 -0.05822 0.0015(7) Uiso 1.000
C C3 0.12877 -0.13388 0.09821 0.0015(7) Uiso 1.000
C C3A 0.36000 0.35053 0.09387 0.0015(7) Uiso 1.000
H H2 0.27768 -0.19582 -0.09309 0.0015(7) Uiso 1.000
H H2A 0.29270 0.28213 -0.10169 0.0015(7) Uiso 1.000
H H3 0.22490 -0.23382 0.17152 0.0015(7) Uiso 1.000
H H3A 0.25548 0.23894 0.16394 0.0015(7) Uiso 1.000

loop_
_atom_type_symbol
_atom_type_description
_atom_type_scat_source
Tl Tl 'International Tables Vol C Tables 4.2.6.8 and 6.1.1.4'
Se Se 'International Tables Vol C Tables 4.2.6.8 and 6.1.1.4'
H H 'International Tables Vol C Tables 4.2.6.8 and 6.1.1.4'
C C 'International Tables Vol C Tables 4.2.6.8 and 6.1.1.4'

loop_
_geom_angle_atom_site_label_1
_geom_angle_atom_site_label_2
_geom_angle_atom_site_label_3
_geom_angle_site_symmetry_1
_geom_angle_site_symmetry_3
_geom_angle
_geom_angle_publ_flag
Se1 Tl1 Se1A 2_665 2_665 96.33 yes
Tl2 Se1 C1 1_544 . 102.20 yes
Tl1 Se1 C1 2_665 . 92.41 yes
Tl1 Se1 Tl2 2_665 1_544 100.07 yes
Tl1 Se1A C1A 2_665 . 101.56 yes
Se1 C1 C2 . . 120.00 yes
Se1 C1 C3 . 2_555 120.00 yes
C2 C1 C3 . 2_555 120.00 no
Se1A C1A C2A . . 120.00 yes
Se1A C1A C3A . 2_665 120.00 yes
C2A C1A C3A . 2_665 120.00 no
C1 C2 C3 . . 120.00 no
C1A C2A C3A . . 120.00 no
C1 C3 C2 2_555 . 120.00 no
C1A C3A C2A 2_665 . 120.00 no
C1 C2 H2 . . 120.00 no
C3 C2 H2 . . 120.00 no
C1A C2A H2A . . 120.00 no
C3A C2A H2A . . 120.00 no
C2 C3 H3 . . 120.00 no
C1 C3 H3 2_555 . 120.00 no
C2A C3A H3A . . 120.00 no
C1A C3A H3A 2_665 . 120.00 no

loop_
_geom_bond_atom_site_label_1
_geom_bond_atom_site_label_2
_geom_bond_site_symmetry_2
_geom_bond_distance
_geom_bond_publ_flag
Tl1 Se1 2_665 3.2388 yes
Tl1 Se1A 2_665 3.1664 yes
Tl2 Se1 1_566 3.1815 yes
Se1 C1 . 1.8891 yes
Se1A C1A . 1.8891 yes
C1 C2 . 1.4467 no
C1 C3 2_555 1.4467 no
C1A C2A . 1.4467 no
C1A C3A 2_665 1.4467 no
C2 C3 . 1.4467 no
C2A C3A . 1.4467 no
C2 H2 . 1.0800 no
C2A H2A . 1.0800 no
C3 H3 . 1.0800 no
C3A H3A . 1.0800 no

loop_
_geom_contact_atom_site_label_1
_geom_contact_atom_site_label_2
_geom_contact_distance
_geom_contact_site_symmetry_2
_geom_contact_publ_flag
Tl1 Tl2 3.923(3) . no
Tl1 Se1 4.0217 1_566 no
Tl1 Se1A 3.2660 1_556 no
Tl1 C3 3.5070 1_565 no
Tl1 C3A 3.4237 1_565 no
Tl1 Se1A 3.6839 2_675 no
Tl1 C1 3.8545 2_565 no
Tl1 Se1 3.4633 2_565 no
Tl1 C1A 3.8201 2_675 no
Tl2 Se1 3.3408 2_565 no
Tl2 C3 3.5010 2_556 no
Tl2 C2A 3.7656 1_556 no
Tl2 Tl1 3.923(3) . no
Tl2 Se1 3.6794 1_556 no
Tl2 Se1A 3.2984 1_456 no
Tl2 Se1A 3.3895 1_556 no
Tl2 C1 3.7940 1_556 no
Tl2 C1A 3.8056 1_456 no
Tl2 C3A 3.6354 2_566 no
Se1 Tl1 4.0217 1_544 no
Se1 Tl2 3.6794 1_554 no
Se1 Tl1 3.4633 2_565 no
Se1 Tl2 3.3408 2_565 no
Se1 Se1 3.4433 2_554 no
Se1A Tl2 3.2984 1_654 no
Se1A Tl1 3.2660 1_554 no
Se1A Tl2 3.3895 1_554 no
Se1A Tl1 3.6839 2_675 no
Se1A Se1A 3.3765 2_664 no
C1 Tl2 3.7940 1_554 no
C1 Tl1 3.8545 2_565 no
C1 C3A 3.5752 2_555 no
C1A C3 3.4616 2_655 no
C1A Tl1 3.8201 2_675 no
C1A Tl2 3.8056 1_654 no
C2A Tl2 3.7656 1_554 no
C3 Tl1 3.5070 1_545 no
C3 Tl2 3.5010 2_556 no
C3 C1A 3.4616 2_655 no
C3A Tl2 3.6354 2_566 no
C3A C1 3.5752 2_555 no
C3A Tl1 3.4237 1_545 no

loop_
_geom_torsion_atom_site_label_1
_geom_torsion_atom_site_label_2
_geom_torsion_atom_site_label_3
_geom_torsion_atom_site_label_4
_geom_torsion_site_symmetry_1
_geom_torsion_site_symmetry_3
_geom_torsion_site_symmetry_4
_geom_torsion
_geom_torsion_publ_flag
Tl2 Se1 C1 C2 1_544 . . 55.60 no
Tl2 Se1 C1 C3 1_544 . 2_555 -124.40 no
Tl1 Se1 C1 C2 2_665 . . -45.24 no
Tl1 Se1 C1 C3 2_665 . 2_555 134.76 no
Tl1 Se1A C1A C2A 2_665 . . -42.83 no
Tl1 Se1A C1A C3A 2_665 . 2_665 137.17 no
Se1 C1 C2 C3 . . . 180.00 no
C3 C1 C2 C3 2_555 . . 0.00 no
Se1 C1 C3 C2 . 2_555 2_555 -180.00 no
C2 C1 C3 C2 . 2_555 2_555 0.00 no
Se1A C1A C2A C3A . . . 180.00 no
C3A C1A C2A C3A 2_665 . . 0.00 no
Se1A C1A C3A C2A . 2_665 2_665 180.00 no
C2A C1A C3A C2A . 2_665 2_665 0.00 no
C1 C2 C3 C1 . . 2_555 0.00 no
C1A C2A C3A C1A . . 2_665 0.02 no
